data_4515497
loop_
_publ_author_name
'Zhang, Guoqi'
'Wu, Jing'
'Zeng, Haisu'
'Neary, Michelle C.'
'Devany, Matthew'
'Zheng, Shengping'
'Dub, Pavel A.'

_publ_section_title
;
 Dearomatization and Functionalization of Terpyridine Ligands Leading to
 Unprecedented Zwitterionic Meisenheimer Aluminum Complexes and Their Use
 in Catalytic Hydroboration
;
_journal_issue 2
_journal_name_full 'ACS Catalysis'
_journal_page_first 874
_journal_paper_doi 10.1021/acscatal.8b04096
_journal_volume 9
_journal_year 2018
_chemical_formula_moiety 'C27 H38 Al N3'
_chemical_formula_sum 'C27 H38 Al N3'
_chemical_formula_weight 431.58
_space_group_crystal_system triclinic
_space_group_IT_number 2
_space_group_name_Hall '-P 1'
_space_group_name_H-M_alt 'P -1'
_atom_sites_solution_hydrogens geom
_audit_creation_method SHELXL-2014/7
_cell_angle_alpha 89.930(4)
_cell_angle_beta 76.945(4)
_cell_angle_gamma 69.158(4)
_cell_formula_units_Z 2
_cell_length_a 8.9098(4)
_cell_length_b 9.0012(5)
_cell_length_c 17.5788(10)
_cell_measurement_reflns_used 8264
_cell_measurement_temperature 130(2)
_cell_measurement_theta_max 27.71
_cell_measurement_theta_min 2.43
_cell_volume 1278.64(12)
_computing_cell_refinement 'Bruker SAINT'
_computing_data_collection 'Bruker APEX2'
_computing_data_reduction 'Bruker SAINT'
_computing_molecular_graphics 'Bruker SHELXTL'
_computing_publication_material 'Bruker SHELXTL'
_computing_structure_refinement 'SHELXL-2014/7 (Sheldrick, 2014)'
_computing_structure_solution 'SHELXS-97 (Sheldrick 2008)'
_diffrn_ambient_temperature 130(2)
_diffrn_measured_fraction_theta_full 0.999
_diffrn_measured_fraction_theta_max 0.999
_diffrn_measurement_device_type 'Bruker APEX-II CCD'
_diffrn_measurement_method '\f and \w scans'
_diffrn_radiation_type MoK\a
_diffrn_radiation_wavelength 0.71073
_diffrn_reflns_av_R_equivalents 0.1076
_diffrn_reflns_av_unetI/netI 0.0774
_diffrn_reflns_Laue_measured_fraction_full 0.999
_diffrn_reflns_Laue_measured_fraction_max 0.999
_diffrn_reflns_limit_h_max 11
_diffrn_reflns_limit_h_min -11
_diffrn_reflns_limit_k_max 11
_diffrn_reflns_limit_k_min -11
_diffrn_reflns_limit_l_max 20
_diffrn_reflns_limit_l_min -21
_diffrn_reflns_number 35213
_diffrn_reflns_point_group_measured_fraction_full 0.999
_diffrn_reflns_point_group_measured_fraction_max 0.999
_diffrn_reflns_theta_full 25.000
_diffrn_reflns_theta_max 26.372
_diffrn_reflns_theta_min 1.194
_exptl_absorpt_coefficient_mu 0.097
_exptl_absorpt_correction_T_max 0.7461
_exptl_absorpt_correction_T_min 0.6804
_exptl_absorpt_correction_type empirical
_exptl_absorpt_process_details sadabs
_exptl_crystal_colour yellow-blue
_exptl_crystal_density_diffrn 1.121
_exptl_crystal_description plate
_exptl_crystal_F_000 468
_exptl_crystal_size_max 0.330
_exptl_crystal_size_mid 0.110
_exptl_crystal_size_min 0.020
_refine_diff_density_max 0.470
_refine_diff_density_min -0.392
_refine_diff_density_rms 0.057
_refine_ls_extinction_method none
_refine_ls_goodness_of_fit_ref 1.018
_refine_ls_hydrogen_treatment mixed
_refine_ls_matrix_type full
_refine_ls_number_parameters 373
_refine_ls_number_reflns 5232
_refine_ls_number_restraints 12
_refine_ls_restrained_S_all 1.018
_refine_ls_R_factor_all 0.1311
_refine_ls_R_factor_gt 0.0672
_refine_ls_shift/su_max 0.001
_refine_ls_shift/su_mean 0.000
_refine_ls_structure_factor_coef Fsqd
_refine_ls_weighting_details 'w=1/[\s^2^(Fo^2^)+(0.0434P)^2^+1.6613P] where P=(Fo^2^+2Fc^2^)/3'
_refine_ls_weighting_scheme calc
_refine_ls_wR_factor_gt 0.1356
_refine_ls_wR_factor_ref 0.1689
_reflns_Friedel_coverage 0.000
_reflns_number_gt 3105
_reflns_number_total 5232
_reflns_threshold_expression 'I > 2\s(I)'
_cod_data_source_file cs8b04096_si_005.cif
_cod_data_source_block gz1178
_cod_database_code 4515497
_shelx_shelxl_version_number 2014/7
_shelx_space_group_comment
; 
The symmetry employed for this shelxl refinement is uniquely defined 
by the following loop, which should always be used as a source of 
symmetry information in preference to the above space-group names. 
They are only intended as comments. 
;
_shelx_estimated_absorpt_t_min 0.969
_shelx_estimated_absorpt_t_max 0.998

loop_
_space_group_symop_operation_xyz
'x, y, z'
'-x, -y, -z'

loop_
_atom_site_label
_atom_site_type_symbol
_atom_site_fract_x
_atom_site_fract_y
_atom_site_fract_z
_atom_site_U_iso_or_equiv
_atom_site_adp_type
_atom_site_occupancy
_atom_site_site_symmetry_order
_atom_site_calc_flag
_atom_site_refinement_flags_posn
_atom_site_refinement_flags_adp
_atom_site_refinement_flags_occupancy
_atom_site_disorder_assembly
_atom_site_disorder_group
Al1 Al 0.33882(11) 0.76347(11) 0.27467(5) 0.0316(3) Uani 1 1 d . . . . .
N1 N 0.3692(3) 0.5345(3) 0.22844(12) 0.0245(5) Uani 1 1 d . . . . .
N2 N 0.5685(3) 0.6479(3) 0.26532(13) 0.0316(6) Uani 1 1 d . . . . .
N3 N 0.4122(3) 0.9356(3) 0.32154(16) 0.0479(8) Uani 1 1 d . . . . .
C11 C 0.1790(19) 0.7545(17) 0.3763(10) 0.025(3) Uani 0.500(6) 1 d . . P A 1
H11A H 0.0744 0.8458 0.3792 0.030 Uiso 0.500(6) 1 calc R U P A 1
H11B H 0.1549 0.6568 0.3698 0.030 Uiso 0.500(6) 1 calc R U P A 1
C12 C 0.2162(9) 0.7557(8) 0.4564(4) 0.0299(18) Uani 0.500(6) 1 d . . P A 1
H12A H 0.2580 0.8439 0.4611 0.036 Uiso 0.500(6) 1 calc R U P A 1
C13 C 0.3516(9) 0.5980(8) 0.4657(4) 0.0374(19) Uani 0.500(6) 1 d . . P A 1
H13A H 0.3753 0.6033 0.5172 0.056 Uiso 0.500(6) 1 calc R U P A 1
H13B H 0.4523 0.5807 0.4245 0.056 Uiso 0.500(6) 1 calc R U P A 1
H13C H 0.3133 0.5096 0.4613 0.056 Uiso 0.500(6) 1 calc R U P A 1
C14 C 0.0633(8) 0.7856(8) 0.5232(4) 0.043(2) Uani 0.500(6) 1 d . . P A 1
H14A H 0.0909 0.7963 0.5733 0.064 Uiso 0.500(6) 1 calc R U P A 1
H14B H 0.0258 0.6957 0.5226 0.064 Uiso 0.500(6) 1 calc R U P A 1
H14C H -0.0249 0.8839 0.5167 0.064 Uiso 0.500(6) 1 calc R U P A 1
C11A C 0.145(2) 0.7914(17) 0.3632(11) 0.027(3) Uani 0.500(6) 1 d . . P A 2
H11C H 0.1034 0.9012 0.3887 0.032 Uiso 0.500(6) 1 calc R U P A 2
H11D H 0.0556 0.7781 0.3425 0.032 Uiso 0.500(6) 1 calc R U P A 2
C12A C 0.1887(9) 0.6685(10) 0.4260(4) 0.045(2) Uani 0.500(6) 1 d . . P A 2
H12B H 0.2550 0.5601 0.3982 0.054 Uiso 0.500(6) 1 calc R U P A 2
C13A C 0.2948(13) 0.7169(17) 0.4725(6) 0.073(4) Uani 0.500(6) 1 d . . P A 2
H13D H 0.4014 0.7057 0.4374 0.109 Uiso 0.500(6) 1 calc R U P A 2
H13E H 0.3135 0.6475 0.5151 0.109 Uiso 0.500(6) 1 calc R U P A 2
H13F H 0.2366 0.8280 0.4945 0.109 Uiso 0.500(6) 1 calc R U P A 2
C14A C 0.0368(11) 0.6610(13) 0.4832(5) 0.075(3) Uani 0.500(6) 1 d . . P A 2
H14D H -0.0233 0.6162 0.4554 0.113 Uiso 0.500(6) 1 calc R U P A 2
H14E H -0.0353 0.7687 0.5066 0.113 Uiso 0.500(6) 1 calc R U P A 2
H14F H 0.0707 0.5931 0.5245 0.113 Uiso 0.500(6) 1 calc R U P A 2
C21 C 0.2684(4) 0.8941(3) 0.18835(19) 0.0384(8) Uani 1 1 d . . . . .
H21A H 0.2050 1.0045 0.2125 0.046 Uiso 1 1 calc R U . . .
H21B H 0.3709 0.8963 0.1527 0.046 Uiso 1 1 calc R U . . .
C22 C 0.1684(4) 0.8586(4) 0.1366(2) 0.0609(11) Uani 1 1 d D . . . .
H22A H 0.2119 0.7487 0.1096 0.059(11) Uiso 1 1 calc R . . B 5
C23 C 0.104(5) 1.000(3) 0.087(2) 0.087(3) Uani 0.239(19) 1 d D . P C 5
H23A H 0.1934 0.9972 0.0423 0.130 Uiso 0.239(19) 1 calc R U P C 5
H23B H 0.0658 1.1008 0.1197 0.130 Uiso 0.239(19) 1 calc R U P C 5
H23C H 0.0117 0.9910 0.0683 0.130 Uiso 0.239(19) 1 calc R U P C 5
C24 C -0.006(5) 0.915(10) 0.193(4) 0.125(5) Uani 0.239(19) 1 d D . P C 5
H24A H -0.0098 0.8387 0.2323 0.187 Uiso 0.239(19) 1 calc R U P C 5
H24B H -0.0887 0.9222 0.1628 0.187 Uiso 0.239(19) 1 calc R U P C 5
H24C H -0.0315 1.0204 0.2188 0.187 Uiso 0.239(19) 1 calc R U P C 5
C23A C 0.1875(14) 0.9358(13) 0.0577(5) 0.087(3) Uani 0.761(19) 1 d D . P C 6
H23D H 0.3052 0.9032 0.0316 0.130 Uiso 0.761(19) 1 calc R U P C 6
H23E H 0.1390 1.0523 0.0678 0.130 Uiso 0.761(19) 1 calc R U P C 6
H23F H 0.1304 0.9008 0.0240 0.130 Uiso 0.761(19) 1 calc R U P C 6
C24A C -0.0127(13) 0.889(3) 0.1809(13) 0.125(5) Uani 0.761(19) 1 d D . P C 6
H24D H -0.0672 0.8506 0.1471 0.187 Uiso 0.761(19) 1 calc R U P C 6
H24E H -0.0722 1.0041 0.1950 0.187 Uiso 0.761(19) 1 calc R U P C 6
H24F H -0.0134 0.8328 0.2286 0.187 Uiso 0.761(19) 1 calc R U P C 6
C31 C 0.7713(4) 0.4971(4) 0.14318(17) 0.0346(7) Uani 1 1 d . . . . .
H31A H 0.8528 0.5411 0.1533 0.041 Uiso 1 1 calc R U . . .
H31B H 0.8336 0.3871 0.1184 0.041 Uiso 1 1 calc R U . . .
C32 C 0.6822(4) 0.5975(3) 0.08494(18) 0.0488(9) Uani 1 1 d D . . . .
H32A H 0.5602 0.6215 0.1000 0.061(11) Uiso 1 1 calc R . . D 7
C33 C 0.759(3) 0.534(2) -0.0013(3) 0.082(3) Uani 0.392(12) 1 d D . P E 7
H33A H 0.7490 0.4304 -0.0098 0.122 Uiso 0.392(12) 1 calc R U P E 7
H33B H 0.8759 0.5209 -0.0147 0.122 Uiso 0.392(12) 1 calc R U P E 7
H33C H 0.7005 0.6093 -0.0346 0.122 Uiso 0.392(12) 1 calc R U P E 7
C34 C 0.724(3) 0.7475(19) 0.0918(12) 0.084(3) Uani 0.392(12) 1 d D . P E 7
H34A H 0.6940 0.7875 0.1470 0.125 Uiso 0.392(12) 1 calc R U P E 7
H34B H 0.6614 0.8296 0.0623 0.125 Uiso 0.392(12) 1 calc R U P E 7
H34C H 0.8426 0.7211 0.0703 0.125 Uiso 0.392(12) 1 calc R U P E 7
C33A C 0.6980(16) 0.4837(10) 0.0161(5) 0.082(3) Uani 0.608(12) 1 d D . P E 8
H33D H 0.6592 0.3988 0.0362 0.122 Uiso 0.608(12) 1 calc R U P E 8
H33E H 0.8142 0.4365 -0.0129 0.122 Uiso 0.608(12) 1 calc R U P E 8
H33F H 0.6309 0.5430 -0.0189 0.122 Uiso 0.608(12) 1 calc R U P E 8
C34A C 0.720(2) 0.7454(12) 0.0588(8) 0.084(3) Uani 0.608(12) 1 d D . P E 8
H34D H 0.6556 0.7956 0.0211 0.125 Uiso 0.608(12) 1 calc R U P E 8
H34E H 0.8384 0.7139 0.0341 0.125 Uiso 0.608(12) 1 calc R U P E 8
H34F H 0.6908 0.8214 0.1045 0.125 Uiso 0.608(12) 1 calc R U P E 8
C41 C 0.2478(4) 0.4868(3) 0.21723(16) 0.0287(6) Uani 1 1 d . . . . .
H41A H 0.1369 0.5608 0.2311 0.034 Uiso 1 1 calc R U . . .
C42 C 0.2771(4) 0.3366(4) 0.18674(19) 0.0391(8) Uani 1 1 d . . . . .
H42A H 0.1883 0.3071 0.1800 0.047 Uiso 1 1 calc R U . . .
C43 C 0.4382(4) 0.2285(4) 0.1660(2) 0.0514(10) Uani 1 1 d . . . . .
H43A H 0.4621 0.1236 0.1443 0.062 Uiso 1 1 calc R U . . .
C44 C 0.5636(4) 0.2751(4) 0.1772(2) 0.0442(8) Uani 1 1 d . . . . .
H44A H 0.6752 0.2026 0.1632 0.053 Uiso 1 1 calc R U . . .
C45 C 0.5262(3) 0.4286(3) 0.20924(16) 0.0285(6) Uani 1 1 d . . . . .
C51 C 0.6565(3) 0.4892(3) 0.22359(16) 0.0300(7) Uani 1 1 d . . . . .
C52 C 0.7640(4) 0.3816(4) 0.27213(18) 0.0447(9) Uani 1 1 d . . . . .
H52A H 0.7779 0.2721 0.2735 0.054 Uiso 1 1 calc R U . . .
C53 C 0.8392(4) 0.4466(6) 0.3132(2) 0.0611(12) Uani 1 1 d . . . . .
H53A H 0.9218 0.3789 0.3368 0.073 Uiso 1 1 calc R U . . .
C54 C 0.7976(4) 0.6145(6) 0.3221(2) 0.0644(12) Uani 1 1 d . . . . .
H54A H 0.8659 0.6597 0.3403 0.077 Uiso 1 1 calc R U . . .
C55 C 0.6550(4) 0.7076(5) 0.30322(19) 0.0476(9) Uani 1 1 d . . . . .
C61 C 0.3173(5) 1.0878(5) 0.3472(2) 0.0653(12) Uani 1 1 d . . . . .
H61A H 0.2115 1.1406 0.3371 0.078 Uiso 1 1 calc R U . F 3
C62 C 0.3949(16) 1.1649(14) 0.3930(7) 0.043(3) Uani 0.56(2) 1 d . . P G 3
H62A H 0.3296 1.2692 0.4173 0.051 Uiso 0.56(2) 1 calc R U P G 3
C63 C 0.5530(14) 1.0989(18) 0.4032(8) 0.051(3) Uani 0.56(2) 1 d . . P G 3
H63A H 0.5961 1.1618 0.4288 0.062 Uiso 0.56(2) 1 calc R U P G 3
C64 C 0.6495(13) 0.9429(18) 0.3769(7) 0.043(3) Uani 0.56(2) 1 d . . P G 3
H64 H 0.7543 0.8863 0.3873 0.051 Uiso 0.56(2) 1 calc R U P G 3
C62A C 0.3498(14) 1.2161(14) 0.3671(8) 0.030(3) Uani 0.44(2) 1 d . . P G 4
H62B H 0.2751 1.3238 0.3739 0.035 Uiso 0.44(2) 1 calc R U P G 4
C63A C 0.5118(15) 1.1635(16) 0.3758(8) 0.035(3) Uani 0.44(2) 1 d . . P G 4
H63B H 0.5520 1.2349 0.3969 0.042 Uiso 0.44(2) 1 calc R U P G 4
C64A C 0.6131(13) 1.0055(16) 0.3533(7) 0.030(3) Uani 0.44(2) 1 d . . P G 4
H64A H 0.7266 0.9788 0.3526 0.036 Uiso 0.44(2) 1 calc R U P G 4
C65 C 0.5675(5) 0.8772(5) 0.3310(2) 0.0594(12) Uani 1 1 d . . . . .

loop_
_atom_site_aniso_label
_atom_site_aniso_U_11
_atom_site_aniso_U_22
_atom_site_aniso_U_33
_atom_site_aniso_U_23
_atom_site_aniso_U_13
_atom_site_aniso_U_12
Al1 0.0310(5) 0.0370(5) 0.0295(5) -0.0089(4) 0.0019(4) -0.0210(4)
N1 0.0278(13) 0.0271(13) 0.0224(12) 0.0045(10) -0.0079(10) -0.0134(11)
N2 0.0320(13) 0.0432(15) 0.0253(13) -0.0054(11) -0.0018(10) -0.0236(12)
N3 0.0473(17) 0.0566(19) 0.0422(16) -0.0227(14) 0.0148(13) -0.0373(15)
C11 0.024(6) 0.021(6) 0.024(7) 0.005(4) -0.005(4) -0.003(5)
C12 0.035(4) 0.025(4) 0.024(4) -0.002(3) 0.002(3) -0.009(3)
C13 0.042(4) 0.024(4) 0.038(4) 0.000(3) -0.004(3) -0.005(3)
C14 0.045(4) 0.035(4) 0.032(4) 0.003(3) 0.003(3) -0.002(3)
C11A 0.028(7) 0.030(7) 0.028(6) 0.005(5) -0.012(4) -0.014(6)
C12A 0.050(4) 0.054(5) 0.028(4) -0.006(4) -0.002(3) -0.020(4)
C13A 0.063(7) 0.136(13) 0.047(6) 0.035(7) -0.032(5) -0.057(9)
C14A 0.090(6) 0.140(9) 0.044(5) 0.035(5) -0.033(4) -0.089(7)
C21 0.0332(16) 0.0247(16) 0.055(2) -0.0059(14) -0.0016(15) -0.0129(13)
C22 0.063(2) 0.034(2) 0.108(3) 0.025(2) -0.056(2) -0.0227(18)
C23 0.106(7) 0.059(6) 0.132(6) 0.057(5) -0.092(6) -0.035(5)
C24 0.039(3) 0.050(9) 0.305(12) 0.047(6) -0.071(5) -0.021(3)
C23A 0.106(7) 0.059(6) 0.132(6) 0.057(5) -0.092(6) -0.035(5)
C24A 0.039(3) 0.050(9) 0.305(12) 0.047(6) -0.071(5) -0.021(3)
C31 0.0363(17) 0.0374(17) 0.0297(16) -0.0016(13) -0.0046(13) -0.0151(14)
C32 0.055(2) 0.041(2) 0.0297(18) 0.0071(15) 0.0044(16) -0.0029(17)
C33 0.117(9) 0.079(6) 0.023(3) 0.012(3) -0.010(4) -0.010(4)
C34 0.058(3) 0.076(3) 0.104(11) 0.073(6) -0.004(7) -0.019(3)
C33A 0.117(9) 0.079(6) 0.023(3) 0.012(3) -0.010(4) -0.010(4)
C34A 0.058(3) 0.076(3) 0.104(11) 0.073(6) -0.004(7) -0.019(3)
C41 0.0314(15) 0.0296(16) 0.0308(16) 0.0061(12) -0.0131(13) -0.0144(13)
C42 0.0419(18) 0.0313(17) 0.055(2) 0.0039(15) -0.0195(16) -0.0211(15)
C43 0.049(2) 0.0215(16) 0.086(3) -0.0029(17) -0.0189(19) -0.0140(16)
C44 0.0359(18) 0.0248(17) 0.071(2) 0.0054(16) -0.0156(17) -0.0080(14)
C45 0.0307(16) 0.0281(16) 0.0303(16) 0.0095(12) -0.0114(13) -0.0126(13)
C51 0.0302(15) 0.0356(17) 0.0283(16) 0.0044(13) -0.0096(13) -0.0151(13)
C52 0.0311(17) 0.067(2) 0.0376(19) 0.0194(17) -0.0111(15) -0.0179(17)
C53 0.0271(18) 0.124(4) 0.035(2) 0.016(2) -0.0131(15) -0.028(2)
C54 0.039(2) 0.121(4) 0.044(2) -0.021(2) -0.0006(17) -0.048(2)
C55 0.0358(19) 0.082(3) 0.0343(18) -0.0179(17) 0.0069(15) -0.0419(19)
C61 0.066(3) 0.058(2) 0.065(3) -0.034(2) 0.028(2) -0.041(2)
C62 0.055(6) 0.033(5) 0.039(6) -0.011(4) -0.003(5) -0.019(5)
C63 0.054(6) 0.057(7) 0.050(6) -0.016(5) -0.001(5) -0.035(5)
C64 0.039(5) 0.056(7) 0.041(5) -0.008(4) -0.011(3) -0.027(4)
C62A 0.034(5) 0.026(5) 0.032(6) 0.003(4) -0.014(4) -0.013(4)
C63A 0.042(6) 0.031(6) 0.039(6) -0.003(4) -0.013(5) -0.018(5)
C64A 0.022(4) 0.037(6) 0.037(6) 0.004(5) -0.015(4) -0.013(4)
C65 0.051(2) 0.089(3) 0.045(2) -0.037(2) 0.0214(17) -0.053(2)

loop_
_atom_type_symbol
_atom_type_description
_atom_type_scat_dispersion_real
_atom_type_scat_dispersion_imag
_atom_type_scat_source
C C 0.0033 0.0016 'International Tables Vol C Tables 4.2.6.8 and 6.1.1.4'
H H 0.0000 0.0000 'International Tables Vol C Tables 4.2.6.8 and 6.1.1.4'
N N 0.0061 0.0033 'International Tables Vol C Tables 4.2.6.8 and 6.1.1.4'
Al Al 0.0645 0.0514 'International Tables Vol C Tables 4.2.6.8 and 6.1.1.4'

loop_
_geom_angle_atom_site_label_1
_geom_angle_atom_site_label_2
_geom_angle_atom_site_label_3
_geom_angle
N2 Al1 C11A 130.3(4)
N2 Al1 C21 119.04(12)
C11A Al1 C21 110.5(3)
N2 Al1 C11 117.3(3)
C21 Al1 C11 123.6(3)
N2 Al1 N3 78.07(11)
C11A Al1 N3 96.0(5)
C21 Al1 N3 93.43(13)
C11 Al1 N3 95.1(5)
N2 Al1 N1 77.91(10)
C11A Al1 N1 97.5(5)
C21 Al1 N1 100.39(11)
C11 Al1 N1 93.6(5)
N3 Al1 N1 155.85(11)
C45 N1 C41 118.4(2)
C45 N1 Al1 115.35(18)
C41 N1 Al1 126.30(19)
C55 N2 C51 117.0(3)
C55 N2 Al1 119.9(2)
C51 N2 Al1 122.88(18)
C61 N3 C65 119.0(3)
C61 N3 Al1 126.9(3)
C65 N3 Al1 113.9(2)
C12 C11 Al1 123.5(10)
C12 C11 H11A 106.5
Al1 C11 H11A 106.5
C12 C11 H11B 106.5
Al1 C11 H11B 106.5
H11A C11 H11B 106.5
C11 C12 C14 112.5(9)
C11 C12 C13 111.2(7)
C14 C12 C13 108.9(5)
C11 C12 H12A 108.0
C14 C12 H12A 108.0
C13 C12 H12A 108.0
C12 C13 H13A 109.5
C12 C13 H13B 109.5
H13A C13 H13B 109.5
C12 C13 H13C 109.5
H13A C13 H13C 109.5
H13B C13 H13C 109.5
C12 C14 H14A 109.5
C12 C14 H14B 109.5
H14A C14 H14B 109.5
C12 C14 H14C 109.5
H14A C14 H14C 109.5
H14B C14 H14C 109.5
C12A C11A Al1 112.3(8)
C12A C11A H11C 109.1
Al1 C11A H11C 109.1
C12A C11A H11D 109.1
Al1 C11A H11D 109.1
H11C C11A H11D 107.9
C14A C12A C13A 108.8(6)
C14A C12A C11A 113.0(9)
C13A C12A C11A 108.8(9)
C14A C12A H12B 108.7
C13A C12A H12B 108.7
C11A C12A H12B 108.7
C12A C13A H13D 109.5
C12A C13A H13E 109.5
H13D C13A H13E 109.5
C12A C13A H13F 109.5
H13D C13A H13F 109.5
H13E C13A H13F 109.5
C12A C14A H14D 109.5
C12A C14A H14E 109.5
H14D C14A H14E 109.5
C12A C14A H14F 109.5
H14D C14A H14F 109.5
H14E C14A H14F 109.5
C22 C21 Al1 124.1(2)
C22 C21 H21A 106.3
Al1 C21 H21A 106.3
C22 C21 H21B 106.3
Al1 C21 H21B 106.3
H21A C21 H21B 106.4
C21 C22 C24A 112.8(9)
C21 C22 C23 111.2(11)
C21 C22 C24 101(3)
C23 C22 C24 89(4)
C21 C22 C23A 112.3(4)
C24A C22 C23A 114.8(11)
C21 C22 H22A 117.1
C23 C22 H22A 117.1
C24 C22 H22A 117.1
C22 C23 H23A 109.5
C22 C23 H23B 109.5
H23A C23 H23B 109.5
C22 C23 H23C 109.5
H23A C23 H23C 109.5
H23B C23 H23C 109.5
C22 C24 H24A 109.5
C22 C24 H24B 109.5
H24A C24 H24B 109.5
C22 C24 H24C 109.5
H24A C24 H24C 109.5
H24B C24 H24C 109.5
C22 C23A H23D 109.5
C22 C23A H23E 109.5
H23D C23A H23E 109.5
C22 C23A H23F 109.5
H23D C23A H23F 109.5
H23E C23A H23F 109.5
C22 C24A H24D 109.5
C22 C24A H24E 109.5
H24D C24A H24E 109.5
C22 C24A H24F 109.5
H24D C24A H24F 109.5
H24E C24A H24F 109.5
C32 C31 C51 115.3(2)
C32 C31 H31A 108.5
C51 C31 H31A 108.5
C32 C31 H31B 108.5
C51 C31 H31B 108.5
H31A C31 H31B 107.5
C34A C32 C31 119.0(6)
C31 C32 C34 100.6(8)
C31 C32 C33 114.8(7)
C34 C32 C33 103.8(10)
C34A C32 C33A 113.2(5)
C31 C32 C33A 107.8(5)
C31 C32 H32A 112.2
C34 C32 H32A 112.2
C33 C32 H32A 112.2
C32 C33 H33A 109.5
C32 C33 H33B 109.5
H33A C33 H33B 109.5
C32 C33 H33C 109.5
H33A C33 H33C 109.5
H33B C33 H33C 109.5
C32 C34 H34A 109.5
C32 C34 H34B 109.5
H34A C34 H34B 109.5
C32 C34 H34C 109.5
H34A C34 H34C 109.5
H34B C34 H34C 109.5
C32 C33A H33D 109.5
C32 C33A H33E 109.5
H33D C33A H33E 109.5
C32 C33A H33F 109.5
H33D C33A H33F 109.5
H33E C33A H33F 109.5
C32 C34A H34D 109.5
C32 C34A H34E 109.5
H34D C34A H34E 109.5
C32 C34A H34F 109.5
H34D C34A H34F 109.5
H34E C34A H34F 109.5
N1 C41 C42 123.0(3)
N1 C41 H41A 118.5
C42 C41 H41A 118.5
C41 C42 C43 118.8(3)
C41 C42 H42A 120.6
C43 C42 H42A 120.6
C44 C43 C42 119.0(3)
C44 C43 H43A 120.5
C42 C43 H43A 120.5
C43 C44 C45 119.7(3)
C43 C44 H44A 120.2
C45 C44 H44A 120.2
N1 C45 C44 121.2(3)
N1 C45 C51 115.8(2)
C44 C45 C51 123.0(3)
N2 C51 C45 106.8(2)
N2 C51 C52 109.6(2)
C45 C51 C52 112.1(2)
N2 C51 C31 111.0(2)
C45 C51 C31 109.3(2)
C52 C51 C31 108.0(2)
C53 C52 C51 117.7(3)
C53 C52 H52A 121.2
C51 C52 H52A 121.2
C52 C53 C54 121.3(4)
C52 C53 H53A 119.3
C54 C53 H53A 119.3
C55 C54 C53 116.8(3)
C55 C54 H54A 121.6
C53 C54 H54A 121.6
N2 C55 C54 123.1(4)
N2 C55 C65 113.0(3)
C54 C55 C65 123.4(3)
N3 C61 C62A 133.7(6)
N3 C61 C62 112.9(7)
N3 C61 H61A 123.5
C62 C61 H61A 123.5
C63 C62 C61 125.8(8)
C63 C62 H62A 117.1
C61 C62 H62A 117.1
C64 C63 C62 120.7(8)
C64 C63 H63A 119.6
C62 C63 H63A 119.6
C63 C64 C65 109.9(8)
C63 C64 H64 125.0
C65 C64 H64 125.0
C61 C62A C63A 108.4(8)
C61 C62A H62B 125.8
C63A C62A H62B 125.8
C64A C63A C62A 119.0(9)
C64A C63A H63B 120.5
C62A C63A H63B 120.5
C63A C64A C65 128.0(9)
C63A C64A H64A 116.0
C65 C64A H64A 116.0
N3 C65 C64A 109.7(6)
N3 C65 C64 130.5(6)
N3 C65 C55 113.2(3)
C64A C65 C55 136.0(6)
C64 C65 C55 115.0(7)

loop_
_geom_bond_atom_site_label_1
_geom_bond_atom_site_label_2
_geom_bond_distance
Al1 N2 1.905(3)
Al1 C11A 1.99(2)
Al1 C21 1.995(3)
Al1 C11 2.039(19)
Al1 N3 2.116(3)
Al1 N1 2.119(2)
N1 C45 1.349(3)
N1 C41 1.349(3)
N2 C55 1.362(4)
N2 C51 1.463(4)
N3 C61 1.341(4)
N3 C65 1.343(5)
C11 C12 1.518(16)
C11 H11A 0.9900
C11 H11B 0.9900
C12 C14 1.525(9)
C12 C13 1.539(10)
C12 H12A 1.0000
C13 H13A 0.9800
C13 H13B 0.9800
C13 H13C 0.9800
C14 H14A 0.9800
C14 H14B 0.9800
C14 H14C 0.9800
C11A C12A 1.575(14)
C11A H11C 0.9900
C11A H11D 0.9900
C12A C14A 1.515(10)
C12A C13A 1.547(12)
C12A H12B 1.0000
C13A H13D 0.9800
C13A H13E 0.9800
C13A H13F 0.9800
C14A H14D 0.9800
C14A H14E 0.9800
C14A H14F 0.9800
C21 C22 1.515(5)
C21 H21A 0.9900
C21 H21B 0.9900
C22 C24A 1.550(4)
C22 C23 1.550(4)
C22 C24 1.551(4)
C22 C23A 1.552(4)
C22 H22A 1.0000
C23 H23A 0.9800
C23 H23B 0.9800
C23 H23C 0.9800
C24 H24A 0.9800
C24 H24B 0.9800
C24 H24C 0.9800
C23A H23D 0.9800
C23A H23E 0.9800
C23A H23F 0.9800
C24A H24D 0.9800
C24A H24E 0.9800
C24A H24F 0.9800
C31 C32 1.533(4)
C31 C51 1.565(4)
C31 H31A 0.9900
C31 H31B 0.9900
C32 C34A 1.532(4)
C32 C34 1.533(4)
C32 C33 1.533(4)
C32 C33A 1.535(4)
C32 H32A 1.0000
C33 H33A 0.9800
C33 H33B 0.9800
C33 H33C 0.9800
C34 H34A 0.9800
C34 H34B 0.9800
C34 H34C 0.9800
C33A H33D 0.9800
C33A H33E 0.9800
C33A H33F 0.9800
C34A H34D 0.9800
C34A H34E 0.9800
C34A H34F 0.9800
C41 C42 1.368(4)
C41 H41A 0.9500
C42 C43 1.382(4)
C42 H42A 0.9500
C43 C44 1.378(4)
C43 H43A 0.9500
C44 C45 1.388(4)
C44 H44A 0.9500
C45 C51 1.513(4)
C51 C52 1.514(4)
C52 C53 1.347(5)
C52 H52A 0.9500
C53 C54 1.422(6)
C53 H53A 0.9500
C54 C55 1.363(5)
C54 H54A 0.9500
C55 C65 1.470(5)
C61 C62A 1.351(10)
C61 C62 1.484(12)
C61 H61A 0.9500
C62 C63 1.374(12)
C62 H62A 0.9500
C63 C64 1.374(12)
C63 H63A 0.9500
C64 C65 1.452(9)
C64 H64 0.9500
C62A C63A 1.394(14)
C62A H62B 0.9500
C63A C64A 1.386(14)
C63A H63B 0.9500
C64A C65 1.435(11)
C64A H64A 0.9500

loop_
_geom_torsion_atom_site_label_1
_geom_torsion_atom_site_label_2
_geom_torsion_atom_site_label_3
_geom_torsion_atom_site_label_4
_geom_torsion
Al1 C11 C12 C14 167.2(7)
Al1 C11 C12 C13 -70.3(11)
Al1 C11A C12A C14A -166.3(7)
Al1 C11A C12A C13A 72.8(12)
Al1 C21 C22 C24A 69.9(11)
Al1 C21 C22 C23 168.4(17)
Al1 C21 C22 C24 75(4)
Al1 C21 C22 C23A -158.5(6)
C51 C31 C32 C34A 117.4(8)
C51 C31 C32 C34 104.3(11)
C51 C31 C32 C33 -145.0(10)
C51 C31 C32 C33A -112.0(6)
C45 N1 C41 C42 -0.6(4)
Al1 N1 C41 C42 179.8(2)
N1 C41 C42 C43 -0.4(5)
C41 C42 C43 C44 0.5(5)
C42 C43 C44 C45 0.2(5)
C41 N1 C45 C44 1.3(4)
Al1 N1 C45 C44 -179.0(2)
C41 N1 C45 C51 -179.7(2)
Al1 N1 C45 C51 0.0(3)
C43 C44 C45 N1 -1.1(5)
C43 C44 C45 C51 179.9(3)
C55 N2 C51 C45 162.4(2)
Al1 N2 C51 C45 -12.8(3)
C55 N2 C51 C52 40.7(3)
Al1 N2 C51 C52 -134.5(2)
C55 N2 C51 C31 -78.5(3)
Al1 N2 C51 C31 106.3(2)
N1 C45 C51 N2 7.1(3)
C44 C45 C51 N2 -173.9(3)
N1 C45 C51 C52 127.2(3)
C44 C45 C51 C52 -53.8(4)
N1 C45 C51 C31 -113.0(3)
C44 C45 C51 C31 65.9(4)
C32 C31 C51 N2 -61.7(3)
C32 C31 C51 C45 55.9(3)
C32 C31 C51 C52 178.2(3)
N2 C51 C52 C53 -37.1(4)
C45 C51 C52 C53 -155.6(3)
C31 C51 C52 C53 83.9(3)
C51 C52 C53 C54 10.8(5)
C52 C53 C54 C55 14.6(5)
C51 N2 C55 C54 -18.4(4)
Al1 N2 C55 C54 156.9(3)
C51 N2 C55 C65 169.5(3)
Al1 N2 C55 C65 -15.1(4)
C53 C54 C55 N2 -10.9(5)
C53 C54 C55 C65 160.3(3)
C65 N3 C61 C62A 17.5(11)
Al1 N3 C61 C62A -168.2(9)
C65 N3 C61 C62 -7.6(7)
Al1 N3 C61 C62 166.7(5)
N3 C61 C62 C63 6.2(11)
C61 C62 C63 C64 -6.8(14)
C62 C63 C64 C65 7.6(12)
N3 C61 C62A C63A -14.4(13)
C61 C62A C63A C64A 8.9(13)
C62A C63A C64A C65 -9.4(16)
C61 N3 C65 C64A -12.3(7)
Al1 N3 C65 C64A 172.7(6)
C61 N3 C65 C64 11.4(9)
Al1 N3 C65 C64 -163.5(8)
C61 N3 C65 C55 177.6(3)
Al1 N3 C65 C55 2.6(4)
C63A C64A C65 N3 10.5(12)
C63A C64A C65 C55 177.3(7)
C63 C64 C65 N3 -10.8(11)
C63 C64 C65 C55 -176.8(6)
N2 C55 C65 N3 7.1(4)
C54 C55 C65 N3 -165.0(3)
N2 C55 C65 C64A -159.4(9)
C54 C55 C65 C64A 28.6(10)
N2 C55 C65 C64 175.5(6)
C54 C55 C65 C64 3.5(7)
